data_7060705
loop_
_publ_author_name
'Pal, Pampi'
'Das, Kinsuk'
'Hossain, Anowar'
'Gomila, Rosa M.'
'Frontera, Antonio'
'Mukhopadhyay, Subrata'

_publ_section_title
;
 Synthesis and crystal structure of the simultaneous binding of Ni(ii)
 cation and chloride by the protonated 2,4,6 tris-(2-pyridyl)-1,3,5
 triazine ligand: theoretical investigations of anion&#x22EF;\p,
 \p&#x22EF;\p and hydrogen bonding interactions
;
_journal_issue 26
_journal_name_full 'New Journal of Chemistry'
_journal_page_first 11689
_journal_page_last 11696
_journal_paper_doi 10.1039/D1NJ01880A
_journal_volume 45
_journal_year 2021
_chemical_formula_moiety 'C18 H17 Cl N6 Ni O2, 2(Cl), 2(H2 O)'
_chemical_formula_sum 'C18 H21 Cl3 N6 Ni O4'
_chemical_formula_weight 550.47
_space_group_crystal_system monoclinic
_space_group_IT_number 14
_space_group_name_Hall '-P 2yn'
_space_group_name_H-M_alt 'P 1 21/n 1'
_atom_sites_solution_hydrogens mixed
_audit_creation_method SHELXL-2018/3
_audit_update_record
;
2020-08-19 deposited with the CCDC.	2021-05-27 downloaded from the CCDC.
;
_cell_angle_alpha 90
_cell_angle_beta 107.825(2)
_cell_angle_gamma 90
_cell_formula_units_Z 4
_cell_length_a 12.5147(10)
_cell_length_b 14.4871(13)
_cell_length_c 13.4749(11)
_cell_measurement_reflns_used 34100
_cell_measurement_temperature 150(2)
_cell_measurement_theta_max 27.1
_cell_measurement_theta_min 2.1
_cell_volume 2325.7(3)
_computing_cell_refinement 'Bruker SMART'
_computing_data_collection 'Bruker SMART'
_computing_data_reduction 'Bruker SAINT'
_computing_molecular_graphics 'Ortep-3 for Windows (Farrugia, 1997)'
_computing_publication_material 'WINGX V2020'
_computing_structure_refinement 'SHELXL-2018/3 (Sheldrick, 2018)'
_computing_structure_solution 'SHELXS-2018/3 (Sheldrick, 2018)'
_diffrn_ambient_temperature 150(2)
_diffrn_measured_fraction_theta_full 0.976
_diffrn_measured_fraction_theta_max 0.977
_diffrn_measurement_device_type 'CCD area detector'
_diffrn_measurement_method 'phi and omega scans'
_diffrn_radiation_type MoK\a
_diffrn_radiation_wavelength 0.71073
_diffrn_reflns_av_R_equivalents 0.0407
_diffrn_reflns_av_unetI/netI 0.0245
_diffrn_reflns_Laue_measured_fraction_full 0.976
_diffrn_reflns_Laue_measured_fraction_max 0.977
_diffrn_reflns_limit_h_max 16
_diffrn_reflns_limit_h_min -16
_diffrn_reflns_limit_k_max 18
_diffrn_reflns_limit_k_min -18
_diffrn_reflns_limit_l_max 17
_diffrn_reflns_limit_l_min -17
_diffrn_reflns_number 34100
_diffrn_reflns_point_group_measured_fraction_full 0.976
_diffrn_reflns_point_group_measured_fraction_max 0.977
_diffrn_reflns_theta_full 25.242
_diffrn_reflns_theta_max 27.149
_diffrn_reflns_theta_min 2.121
_diffrn_source 'fine-focus sealed tube'
_exptl_absorpt_coefficient_mu 1.216
_exptl_absorpt_correction_T_max 0.877
_exptl_absorpt_correction_T_min 0.847
_exptl_absorpt_correction_type multi-scan
_exptl_absorpt_process_details "'(R.H. Blessing, Acta Crystallogr., Sect A 1995)'"
_exptl_crystal_colour Green
_exptl_crystal_density_diffrn 1.572
_exptl_crystal_description Rectangular
_exptl_crystal_F_000 1128
_exptl_crystal_size_max 0.130
_exptl_crystal_size_mid 0.110
_exptl_crystal_size_min 0.100
_refine_diff_density_max 0.292
_refine_diff_density_min -0.317
_refine_diff_density_rms 0.040
_refine_ls_extinction_method none
_refine_ls_goodness_of_fit_ref 1.049
_refine_ls_hydrogen_treatment mixed
_refine_ls_matrix_type full
_refine_ls_number_parameters 325
_refine_ls_number_reflns 5038
_refine_ls_number_restraints 0
_refine_ls_restrained_S_all 1.049
_refine_ls_R_factor_all 0.0315
_refine_ls_R_factor_gt 0.0246
_refine_ls_shift/su_max 0.002
_refine_ls_shift/su_mean 0.000
_refine_ls_structure_factor_coef Fsqd
_refine_ls_weighting_details 'w=1/[\s^2^(Fo^2^)+(0.0211P)^2^+0.6639P] where P=(Fo^2^+2Fc^2^)/3'
_refine_ls_weighting_scheme calc
_refine_ls_wR_factor_gt 0.0549
_refine_ls_wR_factor_ref 0.0591
_reflns_Friedel_coverage 0.000
_reflns_number_gt 4406
_reflns_number_total 5038
_reflns_threshold_expression 'I > 2\s(I)'
_cod_data_source_file d1nj01880a2.cif
_cod_data_source_block shelx
_cod_depositor_comments
;
The following automatic conversions were performed:

data item '_exptl_absorpt_correction_type' value 'Multi-Scan' was
changed to 'multi-scan' in accordance with the
/home/data/users/saulius/crontab/automatic-downloads/rss-feeds/RSC/lib/dictionaries/cif_core.dic
dictionary named 'cif_core.dic' version 2.4.2 last updated on
2011-04-26.

Automatic conversion script
Id: cif_fix_values 7556 2019-12-06 15:28:31Z antanas 

 Adding full bibliography for 7060705.cif.
;
_cod_original_sg_symbol_H-M 'P 21/n'
_cod_database_code 7060705
_shelx_shelxl_version_number 2018/3
_shelx_space_group_comment
;
The symmetry employed for this shelxl refinement is uniquely defined
by the following loop, which should always be used as a source of
symmetry information in preference to the above space-group names.
They are only intended as comments.
;
_shelx_estimated_absorpt_t_min 0.858
_shelx_estimated_absorpt_t_max 0.888

loop_
_space_group_symop_operation_xyz
'x, y, z'
'-x+1/2, y+1/2, -z+1/2'
'-x, -y, -z'
'x-1/2, -y-1/2, z-1/2'

loop_
_atom_site_label
_atom_site_type_symbol
_atom_site_fract_x
_atom_site_fract_y
_atom_site_fract_z
_atom_site_U_iso_or_equiv
_atom_site_adp_type
_atom_site_occupancy
_atom_site_site_symmetry_order
_atom_site_calc_flag
_atom_site_refinement_flags_posn
_atom_site_refinement_flags_adp
_atom_site_refinement_flags_occupancy
_atom_site_disorder_assembly
_atom_site_disorder_group
Ni1 Ni 0.44304(2) 0.84237(2) 0.61225(2) 0.02823(6) Uani 1 1 d . . . . .
Cl1 Cl 0.52386(4) 0.98465(3) 0.66365(3) 0.04483(11) Uani 1 1 d . . . . .
Cl2 Cl 0.48431(4) 0.65770(3) 0.37441(4) 0.04735(11) Uani 1 1 d . . . . .
Cl3 Cl 0.25145(5) 0.67925(3) 0.77520(5) 0.06230(14) Uani 1 1 d . . . . .
O2 O 0.40814(10) 0.83602(9) 0.75358(9) 0.0374(2) Uani 1 1 d . . . . .
N2 N 0.36392(9) 0.72244(8) 0.56663(9) 0.0269(2) Uani 1 1 d . . . . .
O1 O 0.49961(13) 0.84677(9) 0.48295(10) 0.0516(3) Uani 1 1 d . . . . .
N4 N 0.36962(10) 0.56147(8) 0.56707(9) 0.0300(3) Uani 1 1 d . . . . .
N1 N 0.57263(9) 0.74132(8) 0.67130(9) 0.0301(3) Uani 1 1 d . . . . .
N5 N 0.19911(10) 0.64171(8) 0.48241(10) 0.0308(3) Uani 1 1 d . . . . .
N3 N 0.27263(10) 0.88275(8) 0.52640(9) 0.0336(3) Uani 1 1 d . . . . .
O4 O 0.27205(15) 0.97108(11) 0.78121(12) 0.0585(4) Uani 1 1 d . . . . .
N6 N 0.26457(11) 0.39973(8) 0.51943(10) 0.0350(3) Uani 1 1 d . . . . .
C6 C 0.41842(11) 0.64307(9) 0.59176(11) 0.0259(3) Uani 1 1 d . . . . .
O3 O 0.08712(17) 0.85308(14) 0.68992(14) 0.0696(5) Uani 1 1 d . . . . .
C13 C 0.25540(11) 0.71961(9) 0.51271(10) 0.0269(3) Uani 1 1 d . . . . .
C5 C 0.53843(11) 0.65314(9) 0.65050(11) 0.0282(3) Uani 1 1 d . . . . .
C7 C 0.26082(11) 0.56590(9) 0.51282(10) 0.0281(3) Uani 1 1 d . . . . .
C14 C 0.20236(11) 0.81156(10) 0.48853(11) 0.0289(3) Uani 1 1 d . . . . .
C4 C 0.60905(12) 0.57817(11) 0.67963(12) 0.0361(3) Uani 1 1 d . . . . .
H4 H 0.581731 0.517023 0.663770 0.043 Uiso 1 1 calc R U . . .
C8 C 0.20334(12) 0.47601(10) 0.48454(11) 0.0307(3) Uani 1 1 d . . . . .
C15 C 0.09080(12) 0.82238(11) 0.43109(12) 0.0357(3) Uani 1 1 d . . . . .
H15 H 0.043881 0.770514 0.405936 0.043 Uiso 1 1 calc R U . . .
C12 C 0.09214(13) 0.46744(11) 0.42602(12) 0.0387(3) Uani 1 1 d . . . . .
H12 H 0.047981 0.520475 0.399517 0.046 Uiso 1 1 calc R U . . .
C1 C 0.68093(12) 0.75563(12) 0.72179(12) 0.0378(3) Uani 1 1 d . . . . .
H1 H 0.706580 0.817288 0.736965 0.045 Uiso 1 1 calc R U . . .
C18 C 0.23145(15) 0.96773(11) 0.50728(13) 0.0436(4) Uani 1 1 d . . . . .
H18 H 0.279478 1.018682 0.533840 0.052 Uiso 1 1 calc R U . . .
C17 C 0.12043(15) 0.98450(12) 0.44972(14) 0.0485(4) Uani 1 1 d . . . . .
H17 H 0.093662 1.046080 0.436948 0.058 Uiso 1 1 calc R U . . .
C16 C 0.04979(14) 0.91187(12) 0.41148(13) 0.0445(4) Uani 1 1 d . . . . .
H16 H -0.026267 0.922526 0.372056 0.053 Uiso 1 1 calc R U . . .
C9 C 0.22160(16) 0.31488(11) 0.50301(14) 0.0462(4) Uani 1 1 d . . . . .
H9 H 0.267271 0.262730 0.530032 0.055 Uiso 1 1 calc R U . . .
C3 C 0.72083(13) 0.59469(13) 0.73260(13) 0.0441(4) Uani 1 1 d . . . . .
H3 H 0.771836 0.544781 0.754708 0.053 Uiso 1 1 calc R U . . .
C2 C 0.75727(13) 0.68451(13) 0.75291(13) 0.0446(4) Uani 1 1 d . . . . .
H2 H 0.834035 0.697314 0.787918 0.054 Uiso 1 1 calc R U . . .
C11 C 0.04614(15) 0.37950(13) 0.40668(15) 0.0502(4) Uani 1 1 d . . . . .
H11 H -0.030012 0.371972 0.365754 0.060 Uiso 1 1 calc R U . . .
C10 C 0.11034(16) 0.30355(12) 0.44649(15) 0.0533(5) Uani 1 1 d . . . . .
H10 H 0.078292 0.243541 0.435170 0.064 Uiso 1 1 calc R U . . .
H21 H 0.3721(19) 0.8810(16) 0.7630(16) 0.065(7) Uiso 1 1 d . . . . .
H22 H 0.3711(17) 0.7938(14) 0.7620(15) 0.053(6) Uiso 1 1 d . . . . .
H19 H 0.4995(17) 0.8004(15) 0.4451(15) 0.056(6) Uiso 1 1 d . . . . .
H20 H 0.4955(16) 0.8953(14) 0.4478(15) 0.052(6) Uiso 1 1 d . . . . .
H25 H 0.207(3) 0.947(2) 0.744(2) 0.118(12) Uiso 1 1 d . . . . .
H26 H 0.263(2) 1.0168(18) 0.7567(18) 0.071(8) Uiso 1 1 d . . . . .
H23 H 0.1216(17) 0.8097(14) 0.7022(16) 0.043(6) Uiso 1 1 d . . . . .
H24 H 0.056(2) 0.8494(18) 0.729(2) 0.084(10) Uiso 1 1 d . . . . .
H5 H 0.3389(19) 0.4050(15) 0.5520(16) 0.070(7) Uiso 1 1 d . . . . .

loop_
_atom_site_aniso_label
_atom_site_aniso_U_11
_atom_site_aniso_U_22
_atom_site_aniso_U_33
_atom_site_aniso_U_23
_atom_site_aniso_U_13
_atom_site_aniso_U_12
Ni1 0.02664(10) 0.02231(9) 0.03085(10) 0.00015(7) 0.00155(7) -0.00300(6)
Cl1 0.0531(2) 0.03170(19) 0.0418(2) -0.00206(15) 0.00278(18) -0.01824(17)
Cl2 0.0557(3) 0.0333(2) 0.0547(2) 0.00040(17) 0.0193(2) 0.00938(17)
Cl3 0.0706(3) 0.0380(2) 0.0859(4) -0.0085(2) 0.0352(3) -0.0130(2)
O2 0.0365(6) 0.0338(6) 0.0413(6) 0.0006(5) 0.0109(5) -0.0015(5)
N2 0.0211(5) 0.0256(5) 0.0302(6) 0.0002(4) 0.0022(5) -0.0005(4)
O1 0.0845(10) 0.0325(6) 0.0421(7) 0.0015(6) 0.0255(7) -0.0051(6)
N4 0.0267(6) 0.0253(6) 0.0356(6) 0.0006(5) 0.0059(5) -0.0012(5)
N1 0.0254(6) 0.0298(6) 0.0319(6) 0.0010(5) 0.0040(5) -0.0033(5)
N5 0.0246(6) 0.0298(6) 0.0336(6) -0.0023(5) 0.0023(5) -0.0021(5)
N3 0.0335(6) 0.0268(6) 0.0337(6) -0.0002(5) 0.0003(5) 0.0032(5)
O4 0.0787(11) 0.0387(7) 0.0651(9) 0.0057(7) 0.0325(8) 0.0108(7)
N6 0.0401(7) 0.0282(6) 0.0339(7) -0.0013(5) 0.0073(6) -0.0061(5)
C6 0.0230(6) 0.0253(6) 0.0281(7) 0.0024(5) 0.0058(5) 0.0002(5)
O3 0.0686(11) 0.0814(13) 0.0641(10) 0.0080(9) 0.0283(9) 0.0043(9)
C13 0.0232(6) 0.0283(7) 0.0262(7) -0.0001(5) 0.0032(5) 0.0006(5)
C5 0.0226(6) 0.0308(7) 0.0295(7) 0.0026(5) 0.0053(6) -0.0012(5)
C7 0.0266(7) 0.0285(7) 0.0279(7) -0.0004(5) 0.0064(6) -0.0037(5)
C14 0.0262(7) 0.0299(7) 0.0275(7) -0.0007(5) 0.0036(6) 0.0036(5)
C4 0.0296(7) 0.0353(8) 0.0402(8) 0.0039(6) 0.0059(6) 0.0069(6)
C8 0.0331(7) 0.0294(7) 0.0290(7) -0.0023(5) 0.0085(6) -0.0068(6)
C15 0.0273(7) 0.0416(8) 0.0347(8) 0.0003(6) 0.0043(6) 0.0055(6)
C12 0.0330(8) 0.0399(8) 0.0403(8) -0.0058(7) 0.0069(7) -0.0085(6)
C1 0.0280(7) 0.0439(9) 0.0368(8) -0.0021(7) 0.0028(6) -0.0089(6)
C18 0.0488(9) 0.0280(7) 0.0475(9) -0.0013(7) 0.0051(8) 0.0065(7)
C17 0.0512(10) 0.0370(9) 0.0521(10) 0.0051(7) 0.0082(8) 0.0219(8)
C16 0.0346(8) 0.0512(10) 0.0431(9) 0.0041(7) 0.0052(7) 0.0180(7)
C9 0.0608(11) 0.0292(8) 0.0459(9) 0.0013(7) 0.0125(8) -0.0093(7)
C3 0.0297(8) 0.0530(10) 0.0452(9) 0.0055(8) 0.0049(7) 0.0139(7)
C2 0.0220(7) 0.0644(11) 0.0409(9) 0.0009(8) -0.0002(6) -0.0003(7)
C11 0.0400(9) 0.0517(10) 0.0544(11) -0.0094(8) 0.0079(8) -0.0197(8)
C10 0.0619(12) 0.0362(9) 0.0597(11) -0.0088(8) 0.0157(9) -0.0243(8)

loop_
_atom_type_symbol
_atom_type_description
_atom_type_scat_dispersion_real
_atom_type_scat_dispersion_imag
_atom_type_scat_source
C C 0.0033 0.0016 'International Tables Vol C Tables 4.2.6.8 and 6.1.1.4'
H H 0.0000 0.0000 'International Tables Vol C Tables 4.2.6.8 and 6.1.1.4'
N N 0.0061 0.0033 'International Tables Vol C Tables 4.2.6.8 and 6.1.1.4'
Ni Ni 0.3393 1.1124 'International Tables Vol C Tables 4.2.6.8 and 6.1.1.4'
O O 0.0106 0.0060 'International Tables Vol C Tables 4.2.6.8 and 6.1.1.4'
Cl Cl 0.1484 0.1585 'International Tables Vol C Tables 4.2.6.8 and 6.1.1.4'

loop_
_geom_angle_atom_site_label_1
_geom_angle_atom_site_label_2
_geom_angle_atom_site_label_3
_geom_angle
_geom_angle_site_symmetry_1
_geom_angle_site_symmetry_3
_geom_angle_publ_flag
N2 Ni1 O1 91.88(5) . . ?
N2 Ni1 O2 91.15(5) . . ?
O1 Ni1 O2 172.51(5) . . ?
N2 Ni1 N1 76.62(4) . . ?
O1 Ni1 N1 85.35(5) . . ?
O2 Ni1 N1 88.69(5) . . ?
N2 Ni1 N3 75.96(5) . . ?
O1 Ni1 N3 94.38(6) . . ?
O2 Ni1 N3 93.00(5) . . ?
N1 Ni1 N3 152.56(5) . . ?
N2 Ni1 Cl1 176.55(4) . . ?
O1 Ni1 Cl1 89.64(4) . . ?
O2 Ni1 Cl1 87.72(4) . . ?
N1 Ni1 Cl1 106.60(3) . . ?
N3 Ni1 Cl1 100.83(3) . . ?
Ni1 O2 H21 112.6(15) . . ?
Ni1 O2 H22 117.3(14) . . ?
H21 O2 H22 102(2) . . ?
C6 N2 C13 118.15(12) . . ?
C6 N2 Ni1 120.44(9) . . ?
C13 N2 Ni1 121.39(9) . . ?
Ni1 O1 H19 123.1(14) . . ?
Ni1 O1 H20 121.5(13) . . ?
H19 O1 H20 110(2) . . ?
C6 N4 C7 114.13(12) . . ?
C1 N1 C5 117.48(13) . . ?
C1 N1 Ni1 128.10(11) . . ?
C5 N1 Ni1 114.38(9) . . ?
C13 N5 C7 113.77(12) . . ?
C18 N3 C14 117.73(13) . . ?
C18 N3 Ni1 127.73(11) . . ?
C14 N3 Ni1 114.54(9) . . ?
H25 O4 H26 96(3) . . ?
C9 N6 C8 122.82(15) . . ?
C9 N6 H5 117.6(14) . . ?
C8 N6 H5 119.5(15) . . ?
N4 C6 N2 123.20(13) . . ?
N4 C6 C5 122.56(12) . . ?
N2 C6 C5 114.24(12) . . ?
H23 O3 H24 100(3) . . ?
N5 C13 N2 123.46(12) . . ?
N5 C13 C14 122.54(12) . . ?
N2 C13 C14 114.00(12) . . ?
N1 C5 C4 123.47(13) . . ?
N1 C5 C6 114.29(12) . . ?
C4 C5 C6 122.23(13) . . ?
N5 C7 N4 127.27(12) . . ?
N5 C7 C8 117.10(12) . . ?
N4 C7 C8 115.62(12) . . ?
N3 C14 C15 123.67(13) . . ?
N3 C14 C13 114.09(12) . . ?
C15 C14 C13 122.24(13) . . ?
C5 C4 C3 118.00(15) . . ?
C5 C4 H4 121.0 . . ?
C3 C4 H4 121.0 . . ?
N6 C8 C12 119.55(13) . . ?
N6 C8 C7 116.93(13) . . ?
C12 C8 C7 123.52(14) . . ?
C14 C15 C16 117.59(15) . . ?
C14 C15 H15 121.2 . . ?
C16 C15 H15 121.2 . . ?
C8 C12 C11 118.52(16) . . ?
C8 C12 H12 120.7 . . ?
C11 C12 H12 120.7 . . ?
N1 C1 C2 122.67(15) . . ?
N1 C1 H1 118.7 . . ?
C2 C1 H1 118.7 . . ?
N3 C18 C17 122.16(16) . . ?
N3 C18 H18 118.9 . . ?
C17 C18 H18 118.9 . . ?
C16 C17 C18 119.72(15) . . ?
C16 C17 H17 120.1 . . ?
C18 C17 H17 120.1 . . ?
C17 C16 C15 119.14(14) . . ?
C17 C16 H16 120.4 . . ?
C15 C16 H16 120.4 . . ?
N6 C9 C10 119.33(17) . . ?
N6 C9 H9 120.3 . . ?
C10 C9 H9 120.3 . . ?
C2 C3 C4 119.13(15) . . ?
C2 C3 H3 120.4 . . ?
C4 C3 H3 120.4 . . ?
C3 C2 C1 119.23(14) . . ?
C3 C2 H2 120.4 . . ?
C1 C2 H2 120.4 . . ?
C10 C11 C12 120.19(16) . . ?
C10 C11 H11 119.9 . . ?
C12 C11 H11 119.9 . . ?
C11 C10 C9 119.53(16) . . ?
C11 C10 H10 120.2 . . ?
C9 C10 H10 120.2 . . ?

loop_
_geom_bond_atom_site_label_1
_geom_bond_atom_site_label_2
_geom_bond_distance
_geom_bond_site_symmetry_2
_geom_bond_publ_flag
Ni1 N2 2.0010(11) . ?
Ni1 O1 2.0726(13) . ?
Ni1 O2 2.0822(12) . ?
Ni1 N1 2.1486(12) . ?
Ni1 N3 2.1721(12) . ?
Ni1 Cl1 2.3072(4) . ?
O2 H21 0.82(2) . ?
O2 H22 0.80(2) . ?
N2 C6 1.3269(17) . ?
N2 C13 1.3303(17) . ?
O1 H19 0.84(2) . ?
O1 H20 0.84(2) . ?
N4 C6 1.3255(17) . ?
N4 C7 1.3353(18) . ?
N1 C1 1.3336(18) . ?
N1 C5 1.3491(18) . ?
N5 C13 1.3269(17) . ?
N5 C7 1.3330(18) . ?
N3 C18 1.3290(19) . ?
N3 C14 1.3500(19) . ?
O4 H25 0.89(3) . ?
O4 H26 0.73(3) . ?
N6 C9 1.333(2) . ?
N6 C8 1.3449(19) . ?
N6 H5 0.90(2) . ?
C6 C5 1.4750(18) . ?
O3 H23 0.75(2) . ?
O3 H24 0.74(3) . ?
C13 C14 1.4795(18) . ?
C5 C4 1.3793(19) . ?
C7 C8 1.4801(18) . ?
C14 C15 1.3825(19) . ?
C4 C3 1.383(2) . ?
C4 H4 0.9500 . ?
C8 C12 1.379(2) . ?
C15 C16 1.390(2) . ?
C15 H15 0.9500 . ?
C12 C11 1.389(2) . ?
C12 H12 0.9500 . ?
C1 C2 1.380(2) . ?
C1 H1 0.9500 . ?
C18 C17 1.390(2) . ?
C18 H18 0.9500 . ?
C17 C16 1.369(3) . ?
C17 H17 0.9500 . ?
C16 H16 0.9500 . ?
C9 C10 1.377(3) . ?
C9 H9 0.9500 . ?
C3 C2 1.378(3) . ?
C3 H3 0.9500 . ?
C2 H2 0.9500 . ?
C11 C10 1.371(3) . ?
C11 H11 0.9500 . ?
C10 H10 0.9500 . ?
